data_1542043
loop_
_publ_author_name
'Solov'eva, L.P.'
'Bakakin, V.V.'

_publ_section_title
;
 Crystal Structure of Borakite Ca4 Mg (B4 O6 (O H)6) (C O3)2
;
_journal_name_full 'Doklady Akademii Nauk SSSR'
_journal_page_first 1453
_journal_page_last 1456
_journal_volume 180
_journal_year 1968
_chemical_formula_sum 'C2 H6 B4 Ca4 Mg O18'
_chemical_name_systematic 'Ca4 Mg B4 O6 (O H)6 (C O3)2'
_space_group_IT_number 12
_symmetry_space_group_name_Hall '-C 2y'
_symmetry_space_group_name_H-M 'C 1 2/m 1'
_cell_angle_alpha 90
_cell_angle_beta 102
_cell_angle_gamma 90
_cell_formula_units_Z 2
_cell_length_a 17.81
_cell_length_b 8.36
_cell_length_c 4.46
_cell_volume 649.545
_citation_journal_id_ASTM DANKAS
_cod_data_source_file Soloveva_DANKAS_1968_566.cif
_cod_data_source_block C2H6B4Ca4Mg1O18
_cod_original_cell_volume 649.5453
_cod_original_formula_sum 'C2 H6 B4 Ca4 Mg1 O18'
_cod_database_code 1542043

loop_
_symmetry_equiv_pos_as_xyz
x,y,z
-x,y,-z
-x,-y,-z
x,-y,z
x+1/2,y+1/2,z
-x+1/2,y+1/2,-z
-x+1/2,-y+1/2,-z
x+1/2,-y+1/2,z

loop_
_atom_site_label
_atom_site_type_symbol
_atom_site_fract_x
_atom_site_fract_y
_atom_site_fract_z
_atom_site_occupancy
_atom_site_U_iso_or_equiv
O6 O-2 0.1557 0.5 0.9574 1 0.0
O4 O-2 0.2154 0.3658 0.6486 1 0.0
B2 B+3 0.0956 0 0.6179 1 0.0
Ca1 Ca+2 0.1554 0.2333 0.1552 1 0.0
Mg1 Mg+2 0 0 0 1 0.0
C1 C+4 0.1954 0.5 0.7522 1 0.0
O1 O-2 0.0986 0 0.3067 1 0.0
O5 O-2 0.174 0 0.8231 1 0.0
B1 B+3 0 0.2405 0.5 1 0.0
O3 O-2 0.0416 0.3388 0.3092 1 0.0
O2 O-2 0.0553 0.1424 0.7218 1 0.0
